data_4334917
loop_
_publ_author_name
'Cyril Bachmann'
'Miguel Guttentag'
'Bernhard Spingler'
'Roger Alberto'

_publ_section_title
;
 3d Element Complexes of Pentadentate Bipyridine-Pyridine-Based Ligand
 Scaffolds: Structures and Photocatalytic Activities
;
_journal_name_full 'Inorganic Chemistry'
_journal_page_first 6055
_journal_page_last 6061
_journal_paper_doi 10.1021/ic4004017
_journal_volume 52
_journal_year 2013
_chemical_formula_sum 'C26 H19 N5 O'
_chemical_formula_weight 417.46
_chemical_name_systematic
; 
 ? 
;
_space_group_IT_number 14
_symmetry_cell_setting monoclinic
_symmetry_space_group_name_Hall '-P 2ybc'
_symmetry_space_group_name_H-M 'P 1 21/c 1'
_atom_sites_solution_hydrogens geom
_atom_sites_solution_primary direct
_atom_sites_solution_secondary difmap
_audit_creation_method SHELXL-97
_cell_angle_alpha 90.00
_cell_angle_beta 126.425(12)
_cell_angle_gamma 90.00
_cell_formula_units_Z 4
_cell_length_a 16.5758(13)
_cell_length_b 17.4795(9)
_cell_length_c 8.6115(7)
_cell_measurement_reflns_used 2950
_cell_measurement_temperature 183(2)
_cell_measurement_theta_max 32.6632
_cell_measurement_theta_min 2.9338
_cell_volume 2007.6(4)
_computing_cell_refinement 'CrysAlis^Pro^ (Oxford, 2007)'
_computing_data_collection 'CrysAlis^Pro^ (Oxford, 2007)'
_computing_data_reduction 'CrysAlis^Pro^ (Oxford, 2007)'
_computing_molecular_graphics 'ORTEP-3 (Farrugia, 1997)'
_computing_publication_material 'SHELXL-97 (Sheldrick, 2008)'
_computing_structure_refinement 'SHELXL-97 (Sheldrick, 2008)'
_computing_structure_solution 'SHELXS-97 (Sheldrick, 1990)'
_diffrn_ambient_temperature 183(2)
_diffrn_detector_area_resol_mean 10.4498
_diffrn_measured_fraction_theta_full 0.9714
_diffrn_measured_fraction_theta_max 0.9714
_diffrn_measurement_device_type 'Oxford Xcalibur Ruby CCD'
_diffrn_measurement_method '\o oscillation scan'
_diffrn_radiation_monochromator graphite
_diffrn_radiation_source 'fine-focus sealed tube'
_diffrn_radiation_type MoK\a
_diffrn_radiation_wavelength 0.71073
_diffrn_reflns_av_R_equivalents 0.0277
_diffrn_reflns_av_sigmaI/netI 0.0509
_diffrn_reflns_limit_h_max 23
_diffrn_reflns_limit_h_min -9
_diffrn_reflns_limit_k_max 22
_diffrn_reflns_limit_k_min -23
_diffrn_reflns_limit_l_max 8
_diffrn_reflns_limit_l_min -11
_diffrn_reflns_number 10818
_diffrn_reflns_theta_full 30.44
_diffrn_reflns_theta_max 29.57
_diffrn_reflns_theta_min 2.94
_exptl_absorpt_coefficient_mu 0.088
_exptl_absorpt_correction_T_max 0.9894
_exptl_absorpt_correction_T_min 0.6936
_exptl_absorpt_correction_type multi-scan
_exptl_absorpt_process_details
;
CrysAlisPro, Agilent Technologies,
Version 1.171.36.20 (release 27-06-2012 CrysAlis171 .NET)
(compiled Jul 11 2012,15:38:31)
empirical absorption correction using spherical harmonics,
 implemented in SCALE3 ABSPACK scaling algorithm. 
;
_exptl_crystal_colour colorless
_exptl_crystal_density_diffrn 1.381
_exptl_crystal_description plate
_exptl_crystal_F_000 872
_exptl_crystal_size_max 0.40
_exptl_crystal_size_mid 0.38
_exptl_crystal_size_min 0.12
_refine_diff_density_max 0.312
_refine_diff_density_min -0.282
_refine_diff_density_rms 0.046
_refine_ls_extinction_method none
_refine_ls_goodness_of_fit_ref 1.012
_refine_ls_hydrogen_treatment constr
_refine_ls_matrix_type full
_refine_ls_number_parameters 290
_refine_ls_number_reflns 5492
_refine_ls_number_restraints 0
_refine_ls_restrained_S_all 1.012
_refine_ls_R_factor_all 0.0789
_refine_ls_R_factor_gt 0.0535
_refine_ls_shift/su_max 0.000
_refine_ls_shift/su_mean 0.000
_refine_ls_structure_factor_coef Fsqd
_refine_ls_weighting_details 'calc w=1/[\s^2^(Fo^2^)+(0.0471P)^2^+0.5017P] where P=(Fo^2^+2Fc^2^)/3'
_refine_ls_weighting_scheme calc
_refine_ls_wR_factor_gt 0.1114
_refine_ls_wR_factor_ref 0.1245
_reflns_number_gt 4068
_reflns_number_total 5492
_reflns_threshold_expression >2sigma(I)
_cod_data_source_file ic4004017_L2-2.cif
_cod_data_source_block cb300812
_cod_original_cell_volume 2007.6(3)
_cod_database_code 4334917

loop_
_symmetry_equiv_pos_as_xyz
'x, y, z'
'-x, y+1/2, -z+1/2'
'-x, -y, -z'
'x, -y-1/2, z-1/2'

loop_
_atom_site_label
_atom_site_type_symbol
_atom_site_fract_x
_atom_site_fract_y
_atom_site_fract_z
_atom_site_U_iso_or_equiv
_atom_site_adp_type
_atom_site_occupancy
_atom_site_symmetry_multiplicity
_atom_site_calc_flag
_atom_site_refinement_flags
C1 C 0.70695(13) 0.04723(10) 1.1421(2) 0.0321(4) Uani 1 1 d .
H1A H 0.6462 0.0629 1.1208 0.039 Uiso 1 1 calc R
C2 C 0.77678(13) 0.00867(9) 1.3110(2) 0.0329(4) Uani 1 1 d .
H2A H 0.7640 -0.0024 1.4026 0.039 Uiso 1 1 calc R
C3 C 0.86515(13) -0.01327(10) 1.3431(2) 0.0330(4) Uani 1 1 d .
H3A H 0.9145 -0.0402 1.4573 0.040 Uiso 1 1 calc R
C4 C 0.88123(12) 0.00434(9) 1.2067(2) 0.0264(3) Uani 1 1 d .
H4A H 0.9422 -0.0094 1.2267 0.032 Uiso 1 1 calc R
C5 C 0.80671(10) 0.04230(8) 1.0409(2) 0.0202(3) Uani 1 1 d .
C6 C 0.81731(10) 0.06106(8) 0.8802(2) 0.0195(3) Uani 1 1 d .
C7 C 0.84429(10) 0.14571(8) 0.88930(18) 0.0191(3) Uani 1 1 d .
C8 C 0.79148(11) 0.20385(8) 0.9013(2) 0.0240(3) Uani 1 1 d .
H8A H 0.7356 0.1926 0.9019 0.029 Uiso 1 1 calc R
C9 C 0.82180(12) 0.27840(9) 0.9123(2) 0.0263(3) Uani 1 1 d .
H9A H 0.7871 0.3194 0.9210 0.032 Uiso 1 1 calc R
C10 C 0.90308(12) 0.29272(9) 0.9107(2) 0.0248(3) Uani 1 1 d .
H10A H 0.9247 0.3437 0.9168 0.030 Uiso 1 1 calc R
C11 C 0.95260(11) 0.23148(8) 0.89980(19) 0.0206(3) Uani 1 1 d .
C12 C 1.04111(11) 0.24398(8) 0.89926(19) 0.0219(3) Uani 1 1 d .
C13 C 1.10138(12) 0.18346(9) 0.9209(2) 0.0283(3) Uani 1 1 d .
H13A H 1.0867 0.1327 0.9362 0.034 Uiso 1 1 calc R
C14 C 1.18268(12) 0.19811(10) 0.9198(2) 0.0320(4) Uani 1 1 d .
H14A H 1.2251 0.1577 0.9349 0.038 Uiso 1 1 calc R
C15 C 1.20137(13) 0.27237(10) 0.8965(2) 0.0325(4) Uani 1 1 d .
H15A H 1.2569 0.2842 0.8951 0.039 Uiso 1 1 calc R
C16 C 1.13768(13) 0.32914(10) 0.8751(2) 0.0331(4) Uani 1 1 d .
H16A H 1.1506 0.3802 0.8580 0.040 Uiso 1 1 calc R
C17 C 0.40349(13) 0.16010(11) -0.0836(2) 0.0382(4) Uani 1 1 d .
H17A H 0.3433 0.1459 -0.2038 0.046 Uiso 1 1 calc R
C18 C 0.44024(13) 0.23232(11) -0.0672(2) 0.0372(4) Uani 1 1 d .
H18A H 0.4073 0.2664 -0.1739 0.045 Uiso 1 1 calc R
C19 C 0.52614(12) 0.25401(10) 0.1081(2) 0.0349(4) Uani 1 1 d .
H19A H 0.5535 0.3037 0.1250 0.042 Uiso 1 1 calc R
C20 C 0.57183(11) 0.20249(9) 0.2589(2) 0.0274(3) Uani 1 1 d .
H20A H 0.6302 0.2166 0.3820 0.033 Uiso 1 1 calc R
C21 C 0.53159(11) 0.12994(9) 0.2285(2) 0.0241(3) Uani 1 1 d .
C22 C 0.58332(11) 0.07001(9) 0.3802(2) 0.0231(3) Uani 1 1 d .
C23 C 0.54747(13) -0.00406(9) 0.3439(2) 0.0330(4) Uani 1 1 d .
H23A H 0.4864 -0.0173 0.2241 0.040 Uiso 1 1 calc R
C24 C 0.60253(14) -0.05848(10) 0.4860(2) 0.0373(4) Uani 1 1 d .
H24A H 0.5804 -0.1101 0.4641 0.045 Uiso 1 1 calc R
C25 C 0.68940(12) -0.03735(9) 0.6591(2) 0.0287(3) Uani 1 1 d .
H25A H 0.7284 -0.0740 0.7583 0.034 Uiso 1 1 calc R
C26 C 0.71936(10) 0.03888(8) 0.6866(2) 0.0198(3) Uani 1 1 d .
N1 N 0.72015(10) 0.06359(8) 1.00734(18) 0.0270(3) Uani 1 1 d .
N2 N 0.92337(9) 0.15854(7) 0.88946(16) 0.0198(3) Uani 1 1 d .
N3 N 1.05884(10) 0.31650(7) 0.87713(19) 0.0281(3) Uani 1 1 d .
N4 N 0.44697(11) 0.10856(8) 0.05866(19) 0.0355(3) Uani 1 1 d .
N5 N 0.66843(9) 0.09170(7) 0.55049(16) 0.0207(3) Uani 1 1 d .
O1 O 0.89430(8) 0.01468(6) 0.90404(16) 0.0261(2) Uani 1 1 d .
H1 H 0.9362 0.0425 0.9062 0.039 Uiso 1 1 calc R

loop_
_atom_site_aniso_label
_atom_site_aniso_U_11
_atom_site_aniso_U_22
_atom_site_aniso_U_33
_atom_site_aniso_U_23
_atom_site_aniso_U_13
_atom_site_aniso_U_12
C1 0.0317(9) 0.0363(9) 0.0340(8) -0.0053(7) 0.0227(7) -0.0029(7)
C2 0.0434(10) 0.0319(9) 0.0286(8) -0.0034(7) 0.0242(8) -0.0079(8)
C3 0.0376(9) 0.0300(9) 0.0233(7) 0.0035(7) 0.0136(7) -0.0023(7)
C4 0.0246(8) 0.0229(8) 0.0259(7) 0.0000(6) 0.0118(6) 0.0001(6)
C5 0.0200(7) 0.0170(7) 0.0218(7) -0.0027(5) 0.0114(6) -0.0024(5)
C6 0.0168(7) 0.0185(7) 0.0232(7) 0.0008(6) 0.0119(6) 0.0023(5)
C7 0.0164(6) 0.0191(7) 0.0165(6) 0.0015(5) 0.0069(5) 0.0013(5)
C8 0.0201(7) 0.0223(8) 0.0276(7) 0.0006(6) 0.0132(6) 0.0018(6)
C9 0.0265(8) 0.0218(8) 0.0292(8) 0.0006(6) 0.0158(6) 0.0045(6)
C10 0.0284(8) 0.0190(7) 0.0248(7) 0.0011(6) 0.0145(6) -0.0006(6)
C11 0.0208(7) 0.0207(7) 0.0161(6) 0.0011(5) 0.0088(5) -0.0014(6)
C12 0.0226(7) 0.0243(8) 0.0170(6) -0.0018(6) 0.0108(6) -0.0038(6)
C13 0.0270(8) 0.0262(8) 0.0321(8) 0.0020(7) 0.0178(7) -0.0020(6)
C14 0.0276(8) 0.0363(9) 0.0340(8) 0.0015(7) 0.0193(7) 0.0005(7)
C15 0.0282(8) 0.0408(10) 0.0321(8) -0.0057(7) 0.0199(7) -0.0107(7)
C16 0.0385(10) 0.0308(9) 0.0359(9) -0.0054(7) 0.0252(8) -0.0120(7)
C17 0.0304(9) 0.0475(11) 0.0238(8) 0.0038(8) 0.0089(7) 0.0032(8)
C18 0.0297(9) 0.0461(11) 0.0334(9) 0.0150(8) 0.0174(7) 0.0112(8)
C19 0.0262(8) 0.0331(9) 0.0433(10) 0.0118(8) 0.0195(8) 0.0044(7)
C20 0.0202(7) 0.0297(8) 0.0308(8) 0.0033(7) 0.0143(6) 0.0021(6)
C21 0.0216(7) 0.0286(8) 0.0242(7) 0.0003(6) 0.0148(6) 0.0023(6)
C22 0.0197(7) 0.0264(8) 0.0224(7) -0.0009(6) 0.0121(6) 0.0001(6)
C23 0.0290(8) 0.0288(9) 0.0276(8) -0.0036(7) 0.0094(7) -0.0080(7)
C24 0.0401(10) 0.0226(9) 0.0364(9) -0.0019(7) 0.0157(8) -0.0116(7)
C25 0.0300(8) 0.0223(8) 0.0278(8) 0.0024(6) 0.0139(7) -0.0018(6)
C26 0.0195(7) 0.0203(7) 0.0218(7) -0.0006(6) 0.0134(6) 0.0005(6)
N1 0.0245(7) 0.0319(7) 0.0268(6) 0.0004(6) 0.0164(5) 0.0015(6)
N2 0.0190(6) 0.0200(6) 0.0177(5) 0.0005(5) 0.0094(5) -0.0011(5)
N3 0.0335(7) 0.0234(7) 0.0309(7) -0.0027(5) 0.0211(6) -0.0063(6)
N4 0.0297(8) 0.0375(9) 0.0246(7) 0.0001(6) 0.0081(6) -0.0020(6)
N5 0.0193(6) 0.0211(6) 0.0213(6) -0.0007(5) 0.0118(5) -0.0004(5)
O1 0.0208(5) 0.0209(5) 0.0404(6) 0.0033(5) 0.0203(5) 0.0041(4)

loop_
_atom_type_symbol
_atom_type_description
_atom_type_scat_dispersion_real
_atom_type_scat_dispersion_imag
_atom_type_scat_source
C C 0.0033 0.0016 'International Tables Vol C Tables 4.2.6.8 and 6.1.1.4'
H H 0.0000 0.0000 'International Tables Vol C Tables 4.2.6.8 and 6.1.1.4'
N N 0.0061 0.0033 'International Tables Vol C Tables 4.2.6.8 and 6.1.1.4'
O O 0.0106 0.0060 'International Tables Vol C Tables 4.2.6.8 and 6.1.1.4'

loop_
_geom_angle_atom_site_label_1
_geom_angle_atom_site_label_2
_geom_angle_atom_site_label_3
_geom_angle
N1 C1 C2 123.57(16)
N1 C1 H1A 118.2
C2 C1 H1A 118.2
C3 C2 C1 118.31(15)
C3 C2 H2A 120.8
C1 C2 H2A 120.8
C2 C3 C4 119.11(15)
C2 C3 H3A 120.4
C4 C3 H3A 120.4
C5 C4 C3 118.62(15)
C5 C4 H4A 120.7
C3 C4 H4A 120.7
N1 C5 C4 122.88(14)
N1 C5 C6 115.43(12)
C4 C5 C6 121.67(13)
O1 C6 C5 108.84(11)
O1 C6 C26 107.04(11)
C5 C6 C26 108.24(11)
O1 C6 C7 109.47(11)
C5 C6 C7 110.32(11)
C26 C6 C7 112.80(11)
N2 C7 C8 122.87(13)
N2 C7 C6 114.86(12)
C8 C7 C6 122.25(13)
C9 C8 C7 118.56(14)
C9 C8 H8A 120.7
C7 C8 H8A 120.7
C10 C9 C8 119.26(14)
C10 C9 H9A 120.4
C8 C9 H9A 120.4
C9 C10 C11 118.83(14)
C9 C10 H10A 120.6
C11 C10 H10A 120.6
N2 C11 C10 122.09(14)
N2 C11 C12 117.11(13)
C10 C11 C12 120.81(13)
N3 C12 C13 122.56(14)
N3 C12 C11 116.09(13)
C13 C12 C11 121.35(13)
C14 C13 C12 119.08(15)
C14 C13 H13A 120.5
C12 C13 H13A 120.5
C15 C14 C13 118.84(16)
C15 C14 H14A 120.6
C13 C14 H14A 120.6
C14 C15 C16 118.48(16)
C14 C15 H15A 120.8
C16 C15 H15A 120.8
N3 C16 C15 123.82(16)
N3 C16 H16A 118.1
C15 C16 H16A 118.1
N4 C17 C18 124.16(16)
N4 C17 H17A 117.9
C18 C17 H17A 117.9
C17 C18 C19 118.22(16)
C17 C18 H18A 120.9
C19 C18 H18A 120.9
C18 C19 C20 118.97(17)
C18 C19 H19A 120.5
C20 C19 H19A 120.5
C19 C20 C21 119.12(15)
C19 C20 H20A 120.4
C21 C20 H20A 120.4
N4 C21 C20 122.33(14)
N4 C21 C22 116.41(14)
C20 C21 C22 121.19(13)
N5 C22 C23 122.69(14)
N5 C22 C21 116.21(13)
C23 C22 C21 121.05(13)
C22 C23 C24 118.42(15)
C22 C23 H23A 120.8
C24 C23 H23A 120.8
C25 C24 C23 119.48(15)
C25 C24 H24A 120.3
C23 C24 H24A 120.3
C24 C25 C26 118.73(15)
C24 C25 H25A 120.6
C26 C25 H25A 120.6
N5 C26 C25 122.65(13)
N5 C26 C6 119.45(12)
C25 C26 C6 117.86(13)
C1 N1 C5 117.50(14)
C7 N2 C11 118.38(12)
C16 N3 C12 117.21(14)
C17 N4 C21 117.15(15)
C26 N5 C22 118.00(13)
C6 O1 H1 109.5

loop_
_geom_bond_atom_site_label_1
_geom_bond_atom_site_label_2
_geom_bond_distance
C1 N1 1.333(2)
C1 C2 1.382(2)
C1 H1A 0.9500
C2 C3 1.374(2)
C2 H2A 0.9500
C3 C4 1.384(2)
C3 H3A 0.9500
C4 C5 1.382(2)
C4 H4A 0.9500
C5 N1 1.3371(18)
C5 C6 1.5301(19)
C6 O1 1.4203(16)
C6 C26 1.5335(19)
C6 C7 1.534(2)
C7 N2 1.3292(18)
C7 C8 1.385(2)
C8 C9 1.379(2)
C8 H8A 0.9500
C9 C10 1.379(2)
C9 H9A 0.9500
C10 C11 1.385(2)
C10 H10A 0.9500
C11 N2 1.3479(18)
C11 C12 1.486(2)
C12 N3 1.3402(19)
C12 C13 1.390(2)
C13 C14 1.377(2)
C13 H13A 0.9500
C14 C15 1.377(2)
C14 H14A 0.9500
C15 C16 1.379(2)
C15 H15A 0.9500
C16 N3 1.336(2)
C16 H16A 0.9500
C17 N4 1.335(2)
C17 C18 1.372(3)
C17 H17A 0.9500
C18 C19 1.378(2)
C18 H18A 0.9500
C19 C20 1.379(2)
C19 H19A 0.9500
C20 C21 1.384(2)
C20 H20A 0.9500
C21 N4 1.3451(19)
C21 C22 1.486(2)
C22 N5 1.3520(18)
C22 C23 1.381(2)
C23 C24 1.382(2)
C23 H23A 0.9500
C24 C25 1.372(2)
C24 H24A 0.9500
C25 C26 1.392(2)
C25 H25A 0.9500
C26 N5 1.3282(18)
O1 H1 0.8400

loop_
_geom_torsion_atom_site_label_1
_geom_torsion_atom_site_label_2
_geom_torsion_atom_site_label_3
_geom_torsion_atom_site_label_4
_geom_torsion
N1 C1 C2 C3 0.8(3)
C1 C2 C3 C4 0.4(2)
C2 C3 C4 C5 -1.2(2)
C3 C4 C5 N1 0.8(2)
C3 C4 C5 C6 -177.67(14)
N1 C5 C6 O1 -161.01(12)
C4 C5 C6 O1 17.58(18)
N1 C5 C6 C26 -45.00(16)
C4 C5 C6 C26 133.59(14)
N1 C5 C6 C7 78.86(15)
C4 C5 C6 C7 -102.54(15)
O1 C6 C7 N2 8.95(16)
C5 C6 C7 N2 128.70(12)
C26 C6 C7 N2 -110.12(13)
O1 C6 C7 C8 -169.50(12)
C5 C6 C7 C8 -49.75(17)
C26 C6 C7 C8 71.43(16)
N2 C7 C8 C9 0.5(2)
C6 C7 C8 C9 178.85(13)
C7 C8 C9 C10 0.2(2)
C8 C9 C10 C11 -0.6(2)
C9 C10 C11 N2 0.5(2)
C9 C10 C11 C12 -179.47(13)
N2 C11 C12 N3 169.26(12)
C10 C11 C12 N3 -10.79(19)
N2 C11 C12 C13 -10.8(2)
C10 C11 C12 C13 169.12(14)
N3 C12 C13 C14 0.0(2)
C11 C12 C13 C14 -179.85(13)
C12 C13 C14 C15 -0.3(2)
C13 C14 C15 C16 0.0(2)
C14 C15 C16 N3 0.5(3)
N4 C17 C18 C19 -1.6(3)
C17 C18 C19 C20 0.4(3)
C18 C19 C20 C21 1.6(2)
C19 C20 C21 N4 -2.6(2)
C19 C20 C21 C22 174.05(14)
N4 C21 C22 N5 179.88(13)
C20 C21 C22 N5 3.0(2)
N4 C21 C22 C23 2.4(2)
C20 C21 C22 C23 -174.51(15)
N5 C22 C23 C24 -1.8(3)
C21 C22 C23 C24 175.55(15)
C22 C23 C24 C25 1.3(3)
C23 C24 C25 C26 0.3(3)
C24 C25 C26 N5 -1.6(2)
C24 C25 C26 C6 -179.31(15)
O1 C6 C26 N5 -120.76(13)
C5 C6 C26 N5 122.07(13)
C7 C6 C26 N5 -0.29(18)
O1 C6 C26 C25 57.06(16)
C5 C6 C26 C25 -60.11(16)
C7 C6 C26 C25 177.53(13)
C2 C1 N1 C5 -1.1(2)
C4 C5 N1 C1 0.3(2)
C6 C5 N1 C1 178.90(13)
C8 C7 N2 C11 -0.68(19)
C6 C7 N2 C11 -179.13(11)
C10 C11 N2 C7 0.17(19)
C12 C11 N2 C7 -179.87(11)
C15 C16 N3 C12 -0.7(2)
C13 C12 N3 C16 0.5(2)
C11 C12 N3 C16 -179.64(13)
C18 C17 N4 C21 0.7(3)
C20 C21 N4 C17 1.5(2)
C22 C21 N4 C17 -175.34(14)
C25 C26 N5 C22 1.1(2)
C6 C26 N5 C22 178.84(12)
C23 C22 N5 C26 0.6(2)
C21 C22 N5 C26 -176.89(12)
